data_4331310
loop_
_publ_author_name
'Maria Barsukova-Stuckart'
'Natalya V. Izarova'
'Ryan A. Barrett'
'Zhenxing Wang'
'Johan van Tol'
'Harold W. Kroto'
'Naresh S. Dalal'
'Pablo Jim\'enez-Lozano'
'Jorge J. Carb\'o'
'Josep M. Poblet'
'Marc S. von Gernler'
'Thomas Drewello'
'Pedro de Oliveira'
'Bineta Keita'
'Ulrich Kortz'

_publ_contact_author_address
;Jacobs University
School of Engineering and Science
P.O. Box 750 561
28725 Bremen
Germany
;
_publ_contact_author_email u.kortz@jacobs-university.de
_publ_contact_author_fax '+49-421-200 3229'
_publ_contact_author_name 'Ulrich Kortz'
_publ_contact_author_phone '+49-421-200 3235'
_publ_section_title
;
 Polyoxopalladates Encapsulating 8-Coordinated Metal Ions, [MO8PdII12L8]n-
 (M = Sc3+, Mn2+, Fe3+, Co2+, Ni2+, Cu2+, Zn2+, Lu3+; L = PhAsO32-,
 PhPO32-, SeO32-)
;
_journal_name_full 'Inorganic Chemistry'
_journal_page_first 13214
_journal_page_last 13228
_journal_paper_doi 10.1021/ic301537n
_journal_volume 51
_journal_year 2012
_chemical_formula_sum 'H20 Lu Na5 O42 Pd12 Se8'
_chemical_formula_weight 2890.56
_chemical_name_systematic
; 
 ? 
;
_space_group_IT_number 200
_symmetry_cell_setting cubic
_symmetry_space_group_name_Hall '-P 2 2 3'
_symmetry_space_group_name_H-M 'P m -3'
_atom_sites_solution_hydrogens none
_atom_sites_solution_primary direct
_atom_sites_solution_secondary difmap
_audit_creation_method SHELXL-97
_cell_angle_alpha 90.00
_cell_angle_beta 90.00
_cell_angle_gamma 90.00
_cell_formula_units_Z 3
_cell_length_a 15.0155(9)
_cell_length_b 15.0155(9)
_cell_length_c 15.0155(9)
_cell_measurement_reflns_used 2873
_cell_measurement_temperature 100(2)
_cell_measurement_theta_max 20.35
_cell_measurement_theta_min 2.35
_cell_volume 3385.5(4)
_computing_cell_refinement 'Bruker SAINT'
_computing_data_collection 'Bruker APEX2'
_computing_data_reduction 'Bruker SAINT'
_computing_molecular_graphics 'Bruker SHELXTL'
_computing_publication_material 'Bruker SHELXTL'
_computing_structure_refinement 'SHELXL-97 (Sheldrick, 2008)'
_computing_structure_solution 'SHELXS-97 (Sheldrick, 2008)'
_diffrn_ambient_temperature 100(2)
_diffrn_measured_fraction_theta_full 0.991
_diffrn_measured_fraction_theta_max 0.991
_diffrn_measurement_device_type 'Bruker APEX-II CCD'
_diffrn_measurement_method '\f and \w scans'
_diffrn_radiation_monochromator graphite
_diffrn_radiation_source 'fine-focus sealed tube'
_diffrn_radiation_type MoK\a
_diffrn_radiation_wavelength 0.71073
_diffrn_reflns_av_R_equivalents 0.1089
_diffrn_reflns_av_sigmaI/netI 0.0185
_diffrn_reflns_limit_h_max 14
_diffrn_reflns_limit_h_min -14
_diffrn_reflns_limit_k_max 14
_diffrn_reflns_limit_k_min -14
_diffrn_reflns_limit_l_max 14
_diffrn_reflns_limit_l_min -14
_diffrn_reflns_number 36806
_diffrn_reflns_theta_full 20.35
_diffrn_reflns_theta_max 20.35
_diffrn_reflns_theta_min 3.32
_exptl_absorpt_coefficient_mu 13.430
_exptl_absorpt_correction_T_max 0.4576
_exptl_absorpt_correction_T_min 0.3639
_exptl_absorpt_correction_type multi-scan
_exptl_absorpt_process_details SADABS
_exptl_crystal_colour red
_exptl_crystal_density_diffrn 4.253
_exptl_crystal_description block
_exptl_crystal_F_000 3918
_exptl_crystal_size_max 0.13
_exptl_crystal_size_mid 0.09
_exptl_crystal_size_min 0.07
_refine_diff_density_max 1.660
_refine_diff_density_min -1.080
_refine_diff_density_rms 0.207
_refine_ls_extinction_method none
_refine_ls_goodness_of_fit_ref 1.169
_refine_ls_matrix_type full
_refine_ls_number_parameters 63
_refine_ls_number_reflns 641
_refine_ls_number_restraints 0
_refine_ls_restrained_S_all 1.169
_refine_ls_R_factor_all 0.0590
_refine_ls_R_factor_gt 0.0502
_refine_ls_shift/su_max 0.000
_refine_ls_shift/su_mean 0.000
_refine_ls_structure_factor_coef Fsqd
_refine_ls_weighting_details 'calc w=1/[\s^2^(Fo^2^)+(0.0398P)^2^+169.2442P] where P=(Fo^2^+2Fc^2^)/3'
_refine_ls_weighting_scheme calc
_refine_ls_wR_factor_gt 0.1178
_refine_ls_wR_factor_ref 0.1217
_reflns_number_gt 567
_reflns_number_total 641
_reflns_threshold_expression >2sigma(I)
_cod_data_source_file ic301537n_si_001_16.cif
_cod_data_source_block LuPd12Se8_Na-3g
_cod_database_code 4331310

loop_
_symmetry_equiv_pos_as_xyz
'x, y, z'
'-x, -y, z'
'-x, y, -z'
'x, -y, -z'
'z, x, y'
'z, -x, -y'
'-z, -x, y'
'-z, x, -y'
'y, z, x'
'-y, z, -x'
'y, -z, -x'
'-y, -z, x'
'-x, -y, -z'
'x, y, -z'
'x, -y, z'
'-x, y, z'
'-z, -x, -y'
'-z, x, y'
'z, x, -y'
'z, -x, y'
'-y, -z, -x'
'y, -z, x'
'-y, z, x'
'y, z, -x'

loop_
_atom_site_label
_atom_site_type_symbol
_atom_site_fract_x
_atom_site_fract_y
_atom_site_fract_z
_atom_site_U_iso_or_equiv
_atom_site_adp_type
_atom_site_occupancy
_atom_site_symmetry_multiplicity
_atom_site_calc_flag
_atom_site_refinement_flags
Lu1 Lu 0.5000 0.5000 0.0000 0.0274(7) Uani 1 8 d S
Pd2 Pd 0.38820(10) 0.34175(12) 0.10865(10) 0.0388(6) Uani 1 1 d .
Pd1 Pd 0.2758(2) 0.5000 0.0000 0.0349(10) Uani 1 4 d S
Pd3 Pd 0.5000 0.5000 0.2170(2) 0.0456(11) Uani 1 4 d S
Se1 Se 0.2043(2) 0.2925(2) 0.0000 0.0468(10) Uani 1 2 d S
Se2 Se 0.5000 0.2896(4) 0.2878(3) 0.0809(16) Uani 1 2 d S
O1L O 0.3726(11) 0.4123(12) 0.0000 0.028(4) Uiso 1 2 d S
O2L O 0.5000 0.4099(13) 0.1211(12) 0.038(5) Uiso 1 2 d S
O3P O 0.2723(9) 0.2743(9) 0.0890(9) 0.044(4) Uiso 1 1 d .
O1P O 0.1810(13) 0.4026(13) 0.0000 0.045(5) Uiso 1 2 d S
O4P O 0.4113(11) 0.2721(11) 0.2217(11) 0.068(5) Uiso 1 1 d .
O5P O 0.5000 0.4012(16) 0.3080(16) 0.067(7) Uiso 1 2 d S
Na1 Na 0.2493(5) 0.2493(5) 0.2493(5) 0.039(3) Uiso 1 3 d S
O1W O 0.389(3) 0.116(3) 0.0000 0.053(12) Uiso 0.50 2 d SP
O2W O 0.095(4) 0.5000 0.126(4) 0.090(17) Uiso 0.50 2 d SP
O3W O 0.433(3) 0.433(3) 0.433(3) 0.08(3) Uiso 0.33 3 d SP

loop_
_atom_site_aniso_label
_atom_site_aniso_U_11
_atom_site_aniso_U_22
_atom_site_aniso_U_33
_atom_site_aniso_U_23
_atom_site_aniso_U_13
_atom_site_aniso_U_12
Lu1 0.0187(14) 0.0492(18) 0.0144(14) 0.000 0.000 0.000
Pd2 0.0239(9) 0.0616(12) 0.0308(10) 0.0135(9) 0.0021(7) -0.0027(9)
Pd1 0.0208(18) 0.057(2) 0.0273(19) 0.000 0.000 0.000
Pd3 0.0225(19) 0.099(3) 0.0147(18) 0.000 0.000 0.000
Se1 0.0268(18) 0.060(2) 0.053(2) 0.000 0.000 -0.0084(17)
Se2 0.031(2) 0.161(5) 0.051(2) 0.065(3) 0.000 0.000

loop_
_atom_type_symbol
_atom_type_description
_atom_type_scat_dispersion_real
_atom_type_scat_dispersion_imag
_atom_type_scat_source
O O 0.0106 0.0060 'International Tables Vol C Tables 4.2.6.8 and 6.1.1.4'
H H 0.0000 0.0000 'International Tables Vol C Tables 4.2.6.8 and 6.1.1.4'
Na Na 0.0362 0.0249 'International Tables Vol C Tables 4.2.6.8 and 6.1.1.4'
Se Se -0.0929 2.2259 'International Tables Vol C Tables 4.2.6.8 and 6.1.1.4'
Pd Pd -0.9988 1.0072 'International Tables Vol C Tables 4.2.6.8 and 6.1.1.4'
Lu Lu -0.4720 5.8584 'International Tables Vol C Tables 4.2.6.8 and 6.1.1.4'

loop_
_geom_angle_atom_site_label_1
_geom_angle_atom_site_label_2
_geom_angle_atom_site_label_3
_geom_angle
_geom_angle_site_symmetry_1
_geom_angle_site_symmetry_3
O2L Lu1 O2L 180.0(10) 14 2_665
O2L Lu1 O2L 106.7(9) 14 .
O2L Lu1 O2L 73.3(9) 2_665 .
O2L Lu1 O2L 73.3(9) 14 13_665
O2L Lu1 O2L 106.7(9) 2_665 13_665
O2L Lu1 O2L 179.999(1) . 13_665
O2L Lu1 O1L 109.8(3) 14 13_665
O2L Lu1 O1L 70.2(3) 2_665 13_665
O2L Lu1 O1L 109.8(3) . 13_665
O2L Lu1 O1L 70.2(3) 13_665 13_665
O2L Lu1 O1L 109.8(3) 14 15_565
O2L Lu1 O1L 70.2(3) 2_665 15_565
O2L Lu1 O1L 109.8(3) . 15_565
O2L Lu1 O1L 70.2(3) 13_665 15_565
O1L Lu1 O1L 110.9(8) 13_665 15_565
O2L Lu1 O1L 70.2(3) 14 3_655
O2L Lu1 O1L 109.8(3) 2_665 3_655
O2L Lu1 O1L 70.2(3) . 3_655
O2L Lu1 O1L 109.8(3) 13_665 3_655
O1L Lu1 O1L 69.1(9) 13_665 3_655
O1L Lu1 O1L 180.000(1) 15_565 3_655
O2L Lu1 O1L 70.2(3) 14 .
O2L Lu1 O1L 109.8(3) 2_665 .
O2L Lu1 O1L 70.2(3) . .
O2L Lu1 O1L 109.8(3) 13_665 .
O1L Lu1 O1L 179.999(1) 13_665 .
O1L Lu1 O1L 69.1(9) 15_565 .
O1L Lu1 O1L 110.9(8) 3_655 .
O2L Lu1 Pd3 36.6(5) 14 13_665
O2L Lu1 Pd3 143.4(5) 2_665 13_665
O2L Lu1 Pd3 143.4(5) . 13_665
O2L Lu1 Pd3 36.6(5) 13_665 13_665
O1L Lu1 Pd3 90.0 13_665 13_665
O1L Lu1 Pd3 90.0 15_565 13_665
O1L Lu1 Pd3 90.0 3_655 13_665
O1L Lu1 Pd3 90.0 . 13_665
O2L Lu1 Pd3 143.4(5) 14 .
O2L Lu1 Pd3 36.6(5) 2_665 .
O2L Lu1 Pd3 36.6(5) . .
O2L Lu1 Pd3 143.4(5) 13_665 .
O1L Lu1 Pd3 90.0 13_665 .
O1L Lu1 Pd3 90.0 15_565 .
O1L Lu1 Pd3 90.0 3_655 .
O1L Lu1 Pd3 90.0 . .
Pd3 Lu1 Pd3 180.0 13_665 .
O2L Lu1 Pd2 88.1(4) 14 .
O2L Lu1 Pd2 91.9(4) 2_665 .
O2L Lu1 Pd2 35.2(2) . .
O2L Lu1 Pd2 144.8(2) 13_665 .
O1L Lu1 Pd2 144.9(2) 13_665 .
O1L Lu1 Pd2 89.4(4) 15_565 .
O1L Lu1 Pd2 90.6(4) 3_655 .
O1L Lu1 Pd2 35.1(2) . .
Pd3 Lu1 Pd2 119.28(3) 13_665 .
Pd3 Lu1 Pd2 60.72(3) . .
O2L Lu1 Pd2 35.2(2) 14 14
O2L Lu1 Pd2 144.8(2) 2_665 14
O2L Lu1 Pd2 88.1(4) . 14
O2L Lu1 Pd2 91.9(4) 13_665 14
O1L Lu1 Pd2 144.9(2) 13_665 14
O1L Lu1 Pd2 89.4(4) 15_565 14
O1L Lu1 Pd2 90.6(4) 3_655 14
O1L Lu1 Pd2 35.1(2) . 14
Pd3 Lu1 Pd2 60.72(3) 13_665 14
Pd3 Lu1 Pd2 119.28(3) . 14
Pd2 Lu1 Pd2 58.56(6) . 14
O1L Pd2 O2L 84.3(7) . .
O1L Pd2 O4P 176.7(7) . .
O2L Pd2 O4P 92.4(7) . .
O1L Pd2 O3P 92.7(6) . .
O2L Pd2 O3P 176.9(7) . .
O4P Pd2 O3P 90.6(6) . .
O1L Pd2 Na1 133.6(5) . .
O2L Pd2 Na1 134.4(6) . .
O4P Pd2 Na1 49.4(5) . .
O3P Pd2 Na1 48.6(4) . .
O1L Pd2 Lu1 42.9(5) . .
O2L Pd2 Lu1 41.4(5) . .
O4P Pd2 Lu1 133.8(5) . .
O3P Pd2 Lu1 135.6(4) . .
Na1 Pd2 Lu1 159.62(14) . .
O1L Pd1 O1L 84.3(10) . 15_565
O1L Pd1 O1P 92.1(7) . .
O1L Pd1 O1P 176.4(8) 15_565 .
O1L Pd1 O1P 176.4(8) . 15_565
O1L Pd1 O1P 92.1(7) 15_565 15_565
O1P Pd1 O1P 91.5(11) . 15_565
O1L Pd1 Lu1 42.2(5) . .
O1L Pd1 Lu1 42.2(5) 15_565 .
O1P Pd1 Lu1 134.2(6) . .
O1P Pd1 Lu1 134.2(6) 15_565 .
O2L Pd3 O2L 86.5(11) . 2_665
O2L Pd3 O5P 89.4(9) . .
O2L Pd3 O5P 175.9(9) 2_665 .
O2L Pd3 O5P 175.9(9) . 2_665
O2L Pd3 O5P 89.4(9) 2_665 2_665
O5P Pd3 O5P 94.7(14) . 2_665
O2L Pd3 Lu1 43.2(6) . .
O2L Pd3 Lu1 43.2(6) 2_665 .
O5P Pd3 Lu1 132.6(7) . .
O5P Pd3 Lu1 132.6(7) 2_665 .
O1P Se1 O3P 106.3(6) . .
O1P Se1 O3P 106.3(6) . 14
O3P Se1 O3P 103.3(9) . 14
O4P Se2 O4P 104.7(11) . 16_655
O4P Se2 O5P 105.0(7) . .
O4P Se2 O5P 105.0(7) 16_655 .
Pd2 O1L Pd2 112.7(9) . 14
Pd2 O1L Pd1 116.9(5) . .
Pd2 O1L Pd1 116.9(5) 14 .
Pd2 O1L Lu1 102.0(6) . .
Pd2 O1L Lu1 102.0(6) 14 .
Pd1 O1L Lu1 103.3(7) . .
Pd2 O2L Pd2 116.4(9) 16_655 .
Pd2 O2L Pd3 115.1(6) 16_655 .
Pd2 O2L Pd3 115.1(6) . .
Pd2 O2L Lu1 103.5(6) 16_655 .
Pd2 O2L Lu1 103.5(6) . .
Pd3 O2L Lu1 100.1(8) . .
Se1 O3P Pd2 123.1(7) . .
Se1 O3P Na1 135.1(7) . .
Pd2 O3P Na1 93.1(6) . .
Se1 O1P Pd1 123.8(11) . .
Se2 O4P Pd2 123.4(9) . .
Se2 O4P Na1 134.1(9) . .
Pd2 O4P Na1 92.5(6) . .
Se2 O5P Pd3 127.1(13) . .
O3P Na1 O3P 105.4(5) 9 5
O3P Na1 O3P 105.4(5) 9 .
O3P Na1 O3P 105.4(5) 5 .
O3P Na1 O4P 71.3(5) 9 9
O3P Na1 O4P 90.5(5) 5 9
O3P Na1 O4P 164.0(6) . 9
O3P Na1 O4P 164.0(6) 9 5
O3P Na1 O4P 71.3(5) 5 5
O3P Na1 O4P 90.5(5) . 5
O4P Na1 O4P 92.9(7) 9 5
O3P Na1 O4P 90.5(5) 9 .
O3P Na1 O4P 164.0(6) 5 .
O3P Na1 O4P 71.3(5) . .
O4P Na1 O4P 92.9(7) 9 .
O4P Na1 O4P 92.9(7) 5 .
O3P Na1 Pd2 131.4(3) 9 5
O3P Na1 Pd2 38.3(3) 5 5
O3P Na1 Pd2 114.0(3) . 5
O4P Na1 Pd2 77.3(4) 9 5
O4P Na1 Pd2 38.1(4) 5 5
O4P Na1 Pd2 127.8(6) . 5
O3P Na1 Pd2 38.3(3) 9 9
O3P Na1 Pd2 114.0(3) 5 9
O3P Na1 Pd2 131.4(3) . 9
O4P Na1 Pd2 38.1(4) 9 9
O4P Na1 Pd2 127.8(6) 5 9
O4P Na1 Pd2 77.3(4) . 9
Pd2 Na1 Pd2 114.43(18) 5 9
O3P Na1 Pd2 114.0(3) 9 .
O3P Na1 Pd2 131.4(3) 5 .
O3P Na1 Pd2 38.3(3) . .
O4P Na1 Pd2 127.8(6) 9 .
O4P Na1 Pd2 77.3(4) 5 .
O4P Na1 Pd2 38.1(4) . .
Pd2 Na1 Pd2 114.43(18) 5 .
Pd2 Na1 Pd2 114.43(18) 9 .

loop_
_geom_bond_atom_site_label_1
_geom_bond_atom_site_label_2
_geom_bond_distance
_geom_bond_site_symmetry_2
Lu1 O2L 2.267(19) 14
Lu1 O2L 2.267(19) 2_665
Lu1 O2L 2.267(19) .
Lu1 O2L 2.267(19) 13_665
Lu1 O1L 2.322(17) 13_665
Lu1 O1L 2.322(17) 15_565
Lu1 O1L 2.322(17) 3_655
Lu1 O1L 2.322(17) .
Lu1 Pd3 3.258(3) 13_665
Lu1 Pd3 3.258(3) .
Lu1 Pd2 3.3356(16) .
Lu1 Pd2 3.3357(16) 14
Pd2 O1L 1.960(10) .
Pd2 O2L 1.975(10) .
Pd2 O4P 2.024(16) .
Pd2 O3P 2.035(13) .
Pd2 Na1 3.277(4) .
Pd1 O1L 1.961(17) .
Pd1 O1L 1.961(17) 15_565
Pd1 O1P 2.04(2) .
Pd1 O1P 2.04(2) 15_565
Pd3 O2L 1.974(19) .
Pd3 O2L 1.975(19) 2_665
Pd3 O5P 2.02(2) .
Pd3 O5P 2.02(2) 2_665
Se1 O1P 1.69(2) .
Se1 O3P 1.704(13) .
Se1 O3P 1.704(13) 14
Se2 O4P 1.682(17) .
Se2 O4P 1.683(17) 16_655
Se2 O5P 1.70(2) .
O1L Pd2 1.960(10) 14
O2L Pd2 1.975(10) 16_655
O3P Na1 2.460(14) .
O4P Na1 2.491(18) .
Na1 O3P 2.460(14) 9
Na1 O3P 2.460(14) 5
Na1 O4P 2.491(18) 9
Na1 O4P 2.491(18) 5
Na1 Pd2 3.277(4) 5
Na1 Pd2 3.277(4) 9
